data_7010994
loop_
_publ_author_name
'Michael G. B. Drew'
'Vitor F\'elix'
'Carlos C. Rom\~ao'
'Beatriz Royo'

_publ_section_title
;
 Bis-indenyl molybdenum(IV) halide complexes: synthesis and X-ray
 studies
;
_journal_issue 4
_journal_name_full 'J. Chem. Soc., Dalton Trans.'
_journal_page_first 584
_journal_page_last 590
_journal_paper_doi 10.1039/b106540h
_journal_year 2002
_chemical_formula_moiety '[Ind2Mo(CO)Br][BF4]'
_chemical_formula_sum 'C19 H14 B Br F4 Mo O'
_chemical_formula_weight 520.95
_chemical_name_systematic
; 
? 
;
_space_group_IT_number 2
_symmetry_cell_setting triclinic
_symmetry_space_group_name_Hall '-P 1'
_symmetry_space_group_name_H-M 'P -1'
_atom_sites_solution_hydrogens geom
_atom_sites_solution_primary direct
_atom_sites_solution_secondary difmap
_audit_creation_method SHELXL-97
_cell_angle_alpha 96.67(1)
_cell_angle_beta 97.05(1)
_cell_angle_gamma 112.66(1)
_cell_formula_units_Z 2
_cell_length_a 8.928(11)
_cell_length_b 9.285(14)
_cell_length_c 12.402(17)
_cell_measurement_temperature 293(2)
_cell_volume 926(2)
_computing_structure_refinement 'SHELXL-97 (Sheldrick, 1997)'
_computing_structure_solution 'SHELXS-97 (Sheldrick, 1990)'
_diffrn_ambient_temperature 293(2)
_diffrn_measured_fraction_theta_full 0.869
_diffrn_measured_fraction_theta_max 0.869
_diffrn_radiation_monochromator graphite
_diffrn_radiation_source 'fine-focus sealed tube'
_diffrn_radiation_type MoK\a
_diffrn_radiation_wavelength 0.71073
_diffrn_reflns_av_R_equivalents 0.0000
_diffrn_reflns_av_sigmaI/netI 0.0317
_diffrn_reflns_limit_h_max 11
_diffrn_reflns_limit_h_min 0
_diffrn_reflns_limit_k_max 10
_diffrn_reflns_limit_k_min -11
_diffrn_reflns_limit_l_max 14
_diffrn_reflns_limit_l_min -15
_diffrn_reflns_number 3186
_diffrn_reflns_theta_full 26.06
_diffrn_reflns_theta_max 26.06
_diffrn_reflns_theta_min 2.42
_exptl_absorpt_coefficient_mu 2.908
_exptl_crystal_density_diffrn 1.867
_exptl_crystal_density_method 'not measured'
_exptl_crystal_F_000 508
_refine_diff_density_max 1.586
_refine_diff_density_min -0.952
_refine_diff_density_rms 0.166
_refine_ls_extinction_coef 0.003(3)
_refine_ls_extinction_expression Fc^*^==kFc[1+0.001xFc^2^\l^3^/sin(2\q)]^-1/4^
_refine_ls_extinction_method SHELXL
_refine_ls_goodness_of_fit_ref 1.063
_refine_ls_hydrogen_treatment mixed
_refine_ls_matrix_type full
_refine_ls_number_parameters 245
_refine_ls_number_reflns 3186
_refine_ls_number_restraints 0
_refine_ls_restrained_S_all 1.063
_refine_ls_R_factor_all 0.0910
_refine_ls_R_factor_gt 0.0655
_refine_ls_shift/su_max 0.001
_refine_ls_shift/su_mean 0.000
_refine_ls_structure_factor_coef Fsqd
_refine_ls_weighting_details 'w==1/[\s^2^(Fo^2^)+(0.1592P)^2^+1.0659P] where P==(Fo^2^+2Fc^2^)/3'
_refine_ls_weighting_scheme calc
_refine_ls_wR_factor_gt 0.1893
_refine_ls_wR_factor_ref 0.2216
_reflns_number_gt 2324
_reflns_number_total 3186
_reflns_threshold_expression >2sigma(I)
_cod_data_source_file b106540h.txt
_cod_data_source_block compound_1_[Ind2Mo(CO)Br][BF4]
_cod_depositor_comments
;
The following automatic conversions were performed:
'_symmetry_cell_setting' value 'Triclinic' changed to 'triclinic'
according to '/home/saulius/struct/CIF-dictionaries/cif_core.dic'
dictionary named 'cif_core.dic' version 2.4.1 from 2010-06-29.

Automatic conversion script
Id: cif_fix_enum 1527 2010-12-29 10:47:43Z saulius 

The following automatic conversions were performed:

'_refine_ls_weighting_scheme' value 'calc
w==1/[\s^2^(Fo^2^)+(0.1592P)^2^+1.0659P] where P==(Fo^2^+2Fc^2^)/3'
was changed to 'calc'. New tag '_refine_ls_weighting_details' was
created. The value of the new tag was set to
'w==1/[\s^2^(Fo^2^)+(0.1592P)^2^+1.0659P] where P==(Fo^2^+2Fc^2^)/3'.

Automatic conversion script
Id: cif_fix_values 3143 2015-03-26 13:38:13Z robertas 
;
_cod_original_cell_volume 926(1)
_cod_original_sg_symbol_H-M P-1
_cod_database_code 7010994

loop_
_symmetry_equiv_pos_as_xyz
'x, y, z'
'-x, -y, -z'

loop_
_atom_site_label
_atom_site_type_symbol
_atom_site_fract_x
_atom_site_fract_y
_atom_site_fract_z
_atom_site_U_iso_or_equiv
_atom_site_adp_type
_atom_site_occupancy
_atom_site_calc_flag
_atom_site_refinement_flags
_atom_site_disorder_assembly
_atom_site_disorder_group
Mo1 Mo 0.78713(8) 0.68509(7) 0.73763(5) 0.0449(3) Uani 1 d . . .
Br1 Br 0.67053(12) 0.81099(11) 0.58647(7) 0.0631(4) Uani 1 d . . .
C100 C 0.5465(12) 0.5590(11) 0.7282(7) 0.061(2) Uani 1 d . . .
O100 O 0.4079(8) 0.4846(10) 0.7231(7) 0.086(2) Uani 1 d . . .
C11 C 0.7638(12) 0.7249(11) 0.9184(7) 0.062(2) Uani 1 d . . .
H11 H 0.6935 0.6439 0.9490 0.075 Uiso 1 calc R . .
C12 C 0.7211(10) 0.8338(10) 0.8654(6) 0.0528(18) Uani 1 d . . .
H12 H 0.6149 0.8297 0.8484 0.063 Uiso 1 calc R . .
C13 C 0.8664(9) 0.9511(9) 0.8419(6) 0.0465(16) Uani 1 d . . .
C14 C 0.8958(12) 1.0926(10) 0.7998(7) 0.060(2) Uani 1 d . . .
H14 H 0.8111 1.1245 0.7798 0.072 Uiso 1 calc R . .
C15 C 1.0551(13) 1.1807(12) 0.7899(8) 0.066(2) Uani 1 d . . .
H15 H 1.0782 1.2752 0.7634 0.080 Uiso 1 calc R . .
C16 C 1.1828(13) 1.1350(11) 0.8177(7) 0.065(2) Uani 1 d . . .
H16 H 1.2874 1.1992 0.8070 0.078 Uiso 1 calc R . .
C17 C 1.1643(11) 1.0033(11) 0.8591(7) 0.060(2) Uani 1 d . . .
H17 H 1.2531 0.9765 0.8782 0.072 Uiso 1 calc R . .
C18 C 0.9982(10) 0.9045(10) 0.8726(6) 0.0512(18) Uani 1 d . . .
C19 C 0.9326(10) 0.7605(10) 0.9169(6) 0.0515(18) Uani 1 d . . .
H19 H 0.9905 0.7019 0.9403 0.062 Uiso 1 calc R . .
C21 C 0.7709(13) 0.4334(10) 0.7014(8) 0.065(2) Uani 1 d . . .
H21 H 0.6953 0.3524 0.7291 0.078 Uiso 1 calc R . .
C22 C 0.7395(12) 0.4849(10) 0.5984(7) 0.060(2) Uani 1 d . . .
H22 H 0.6384 0.4499 0.5510 0.071 Uiso 1 calc R . .
C23 C 0.8938(11) 0.6002(10) 0.5837(6) 0.0558(19) Uani 1 d . . .
C24 C 0.9390(13) 0.6873(12) 0.4953(7) 0.066(2) Uani 1 d . . .
H24 H 0.8598 0.6725 0.4341 0.079 Uiso 1 calc R . .
C25 C 1.0941(14) 0.7886(14) 0.5020(9) 0.080(3) Uani 1 d . . .
H25 H 1.1240 0.8456 0.4455 0.096 Uiso 1 calc R . .
C26 C 1.2181(14) 0.8104(15) 0.5986(10) 0.088(4) Uani 1 d . . .
H26 H 1.3272 0.8782 0.6001 0.105 Uiso 1 calc R . .
C27 C 1.1817(12) 0.7370(13) 0.6854(9) 0.071(3) Uani 1 d . . .
H27 H 1.2612 0.7579 0.7478 0.085 Uiso 1 calc R . .
C28 C 1.0153(11) 0.6256(11) 0.6772(7) 0.057(2) Uani 1 d . . .
C29 C 0.9351(12) 0.5267(11) 0.7522(7) 0.062(2) Uani 1 d . . .
H29 H 0.9839 0.5251 0.8225 0.075 Uiso 1 calc R . .
B1 B 0.6591(14) 0.2995(14) 0.9769(11) 0.066(3) Uani 1 d . . .
F11 F 0.6381(16) 0.227(2) 1.0568(12) 0.215(7) Uani 1 d . . .
F12 F 0.5573(11) 0.3643(12) 0.9601(14) 0.193(7) Uani 1 d . . .
F13 F 0.8179(8) 0.3928(10) 0.9730(8) 0.120(3) Uani 1 d . . .
F14 F 0.602(2) 0.181(2) 0.8867(15) 0.260(10) Uani 1 d . . .

loop_
_atom_site_aniso_label
_atom_site_aniso_U_11
_atom_site_aniso_U_22
_atom_site_aniso_U_33
_atom_site_aniso_U_23
_atom_site_aniso_U_13
_atom_site_aniso_U_12
Mo1 0.0450(4) 0.0443(5) 0.0469(4) 0.0079(3) 0.0126(3) 0.0185(3)
Br1 0.0655(6) 0.0615(6) 0.0608(6) 0.0138(4) 0.0015(4) 0.0263(5)
C100 0.062(5) 0.064(5) 0.057(5) 0.013(4) 0.011(4) 0.026(5)
O100 0.048(4) 0.092(6) 0.104(6) 0.016(4) 0.017(4) 0.013(4)
C11 0.080(6) 0.066(6) 0.046(4) 0.015(4) 0.027(4) 0.028(5)
C12 0.046(4) 0.062(5) 0.050(4) 0.003(3) 0.016(3) 0.022(4)
C13 0.045(4) 0.042(4) 0.052(4) 0.007(3) 0.017(3) 0.014(3)
C14 0.064(5) 0.056(5) 0.064(5) 0.004(4) 0.014(4) 0.029(4)
C15 0.076(6) 0.058(5) 0.067(5) 0.004(4) 0.016(5) 0.030(5)
C16 0.073(6) 0.054(5) 0.062(5) 0.013(4) 0.019(4) 0.016(5)
C17 0.055(5) 0.069(6) 0.053(5) 0.000(4) 0.014(4) 0.025(4)
C18 0.053(4) 0.061(5) 0.044(4) 0.000(3) 0.016(3) 0.028(4)
C19 0.064(5) 0.058(5) 0.042(4) 0.009(3) 0.011(3) 0.033(4)
C21 0.085(7) 0.045(5) 0.073(6) 0.012(4) 0.036(5) 0.027(5)
C22 0.061(5) 0.049(5) 0.065(5) -0.003(4) 0.020(4) 0.020(4)
C23 0.061(5) 0.065(5) 0.044(4) 0.000(3) 0.013(3) 0.031(4)
C24 0.079(6) 0.073(6) 0.052(5) 0.012(4) 0.026(4) 0.031(5)
C25 0.084(7) 0.081(7) 0.074(6) 0.016(5) 0.037(6) 0.025(6)
C26 0.068(6) 0.096(9) 0.092(8) -0.014(6) 0.038(6) 0.027(6)
C27 0.053(5) 0.090(7) 0.068(6) -0.013(5) 0.009(4) 0.034(5)
C28 0.061(5) 0.071(5) 0.051(4) 0.000(4) 0.015(4) 0.041(5)
C29 0.078(6) 0.069(6) 0.062(5) 0.018(4) 0.019(4) 0.049(5)
B1 0.057(6) 0.056(6) 0.098(8) 0.040(6) 0.038(6) 0.024(5)
F11 0.138(9) 0.304(18) 0.218(13) 0.187(14) 0.050(9) 0.062(11)
F12 0.072(5) 0.113(8) 0.40(2) 0.082(10) 0.047(8) 0.039(6)
F13 0.053(3) 0.117(6) 0.199(8) 0.087(6) 0.037(4) 0.022(4)
F14 0.212(15) 0.235(16) 0.28(2) -0.047(15) 0.142(14) 0.032(14)

loop_
_atom_type_symbol
_atom_type_description
_atom_type_scat_dispersion_real
_atom_type_scat_dispersion_imag
_atom_type_scat_source
C C 0.0033 0.0016 'International Tables Vol C Tables 4.2.6.8 and 6.1.1.4'
H H 0.0000 0.0000 'International Tables Vol C Tables 4.2.6.8 and 6.1.1.4'
O O 0.0106 0.0060 'International Tables Vol C Tables 4.2.6.8 and 6.1.1.4'
Mo Mo -1.6832 0.6857 'International Tables Vol C Tables 4.2.6.8 and 6.1.1.4'
B B 0.0013 0.0007 'International Tables Vol C Tables 4.2.6.8 and 6.1.1.4'
F F 0.0171 0.0103 'International Tables Vol C Tables 4.2.6.8 and 6.1.1.4'
Br Br -0.2901 2.4595 'International Tables Vol C Tables 4.2.6.8 and 6.1.1.4'

loop_
_geom_angle_atom_site_label_1
_geom_angle_atom_site_label_2
_geom_angle_atom_site_label_3
_geom_angle
_geom_angle_site_symmetry_1
_geom_angle_site_symmetry_3
_geom_angle_publ_flag
C100 Mo1 C22 79.2(4) . . ?
C100 Mo1 C12 77.4(3) . . ?
C22 Mo1 C12 156.4(3) . . ?
C100 Mo1 C21 78.7(4) . . ?
C22 Mo1 C21 37.3(3) . . ?
C12 Mo1 C21 137.9(3) . . ?
C100 Mo1 C11 79.0(4) . . ?
C22 Mo1 C11 139.9(3) . . ?
C12 Mo1 C11 36.2(3) . . ?
C21 Mo1 C11 105.1(3) . . ?
C100 Mo1 C19 112.8(3) . . ?
C22 Mo1 C19 134.2(3) . . ?
C12 Mo1 C19 60.0(3) . . ?
C21 Mo1 C19 99.5(3) . . ?
C11 Mo1 C19 35.9(3) . . ?
C100 Mo1 C29 111.3(4) . . ?
C22 Mo1 C29 60.4(3) . . ?
C12 Mo1 C29 132.5(3) . . ?
C21 Mo1 C29 35.4(4) . . ?
C11 Mo1 C29 97.6(3) . . ?
C19 Mo1 C29 74.5(3) . . ?
C100 Mo1 C23 113.0(3) . . ?
C22 Mo1 C23 35.5(3) . . ?
C12 Mo1 C23 163.1(3) . . ?
C21 Mo1 C23 58.9(3) . . ?
C11 Mo1 C23 155.0(3) . . ?
C19 Mo1 C23 122.7(3) . . ?
C29 Mo1 C23 58.0(3) . . ?
C100 Mo1 C13 109.7(3) . . ?
C22 Mo1 C13 161.6(3) . . ?
C12 Mo1 C13 35.0(3) . . ?
C21 Mo1 C13 157.9(3) . . ?
C11 Mo1 C13 58.6(3) . . ?
C19 Mo1 C13 58.5(3) . . ?
C29 Mo1 C13 126.4(3) . . ?
C23 Mo1 C13 129.5(3) . . ?
C100 Mo1 C18 133.8(3) . . ?
C22 Mo1 C18 145.4(3) . . ?
C12 Mo1 C18 58.0(3) . . ?
C21 Mo1 C18 126.2(3) . . ?
C11 Mo1 C18 58.2(3) . . ?
C19 Mo1 C18 35.1(3) . . ?
C29 Mo1 C18 92.4(3) . . ?
C23 Mo1 C18 113.2(3) . . ?
C13 Mo1 C18 34.0(3) . . ?
C100 Mo1 C28 134.4(3) . . ?
C22 Mo1 C28 58.3(3) . . ?
C12 Mo1 C28 144.8(3) . . ?
C21 Mo1 C28 57.8(3) . . ?
C11 Mo1 C28 122.6(3) . . ?
C19 Mo1 C28 89.1(3) . . ?
C29 Mo1 C28 34.6(3) . . ?
C23 Mo1 C28 33.6(3) . . ?
C13 Mo1 C28 115.8(3) . . ?
C18 Mo1 C28 87.2(3) . . ?
C100 Mo1 Br1 80.8(3) . . ?
C22 Mo1 Br1 85.5(2) . . ?
C12 Mo1 Br1 87.8(2) . . ?
C21 Mo1 Br1 121.8(3) . . ?
C11 Mo1 Br1 123.4(2) . . ?
C19 Mo1 Br1 138.7(2) . . ?
C29 Mo1 Br1 139.0(2) . . ?
C23 Mo1 Br1 81.1(2) . . ?
C13 Mo1 Br1 80.24(18) . . ?
C18 Mo1 Br1 107.0(2) . . ?
C28 Mo1 Br1 109.2(2) . . ?
O100 C100 Mo1 179.2(8) . . ?
C12 C11 C19 108.0(7) . . ?
C12 C11 Mo1 71.2(4) . . ?
C19 C11 Mo1 73.4(4) . . ?
C11 C12 C13 109.2(7) . . ?
C11 C12 Mo1 72.5(5) . . ?
C13 C12 Mo1 79.4(4) . . ?
C14 C13 C18 120.8(7) . . ?
C14 C13 C12 132.5(8) . . ?
C18 C13 C12 106.7(7) . . ?
C14 C13 Mo1 127.6(5) . . ?
C18 C13 Mo1 73.1(4) . . ?
C12 C13 Mo1 65.5(4) . . ?
C15 C14 C13 116.9(8) . . ?
C14 C15 C16 122.7(9) . . ?
C17 C16 C15 123.7(9) . . ?
C16 C17 C18 116.5(9) . . ?
C13 C18 C19 108.2(7) . . ?
C13 C18 C17 119.4(8) . . ?
C19 C18 C17 132.3(8) . . ?
C13 C18 Mo1 72.9(5) . . ?
C19 C18 Mo1 67.4(4) . . ?
C17 C18 Mo1 127.1(5) . . ?
C11 C19 C18 107.4(7) . . ?
C11 C19 Mo1 70.7(5) . . ?
C18 C19 Mo1 77.4(4) . . ?
C29 C21 C22 108.2(8) . . ?
C29 C21 Mo1 74.6(5) . . ?
C22 C21 Mo1 70.7(5) . . ?
C23 C22 C21 106.8(8) . . ?
C23 C22 Mo1 78.5(5) . . ?
C21 C22 Mo1 72.0(5) . . ?
C28 C23 C22 108.8(8) . . ?
C28 C23 C24 119.6(9) . . ?
C22 C23 C24 131.7(9) . . ?
C28 C23 Mo1 75.7(4) . . ?
C22 C23 Mo1 66.0(4) . . ?
C24 C23 Mo1 124.3(6) . . ?
C25 C24 C23 119.6(10) . . ?
C24 C25 C26 119.8(10) . . ?
C27 C26 C25 123.1(11) . . ?
C26 C27 C28 117.0(10) . . ?
C23 C28 C27 120.8(9) . . ?
C23 C28 C29 107.4(8) . . ?
C27 C28 C29 131.8(9) . . ?
C23 C28 Mo1 70.7(4) . . ?
C27 C28 Mo1 126.1(6) . . ?
C29 C28 Mo1 66.9(4) . . ?
C21 C29 C28 108.5(8) . . ?
C21 C29 Mo1 70.0(5) . . ?
C28 C29 Mo1 78.4(4) . . ?
F11 B1 F12 112.3(13) . . ?
F11 B1 F13 115.8(12) . . ?
F12 B1 F13 114.8(9) . . ?
F11 B1 F14 104.0(15) . . ?
F12 B1 F14 100.3(14) . . ?
F13 B1 F14 107.5(11) . . ?

loop_
_geom_bond_atom_site_label_1
_geom_bond_atom_site_label_2
_geom_bond_distance
_geom_bond_site_symmetry_2
_geom_bond_publ_flag
Mo1 C100 1.992(10) . ?
Mo1 C22 2.254(8) . ?
Mo1 C12 2.261(8) . ?
Mo1 C21 2.272(8) . ?
Mo1 C11 2.278(8) . ?
Mo1 C19 2.313(8) . ?
Mo1 C29 2.332(8) . ?
Mo1 C23 2.418(8) . ?
Mo1 C13 2.442(7) . ?
Mo1 C18 2.445(8) . ?
Mo1 C28 2.483(7) . ?
Mo1 Br1 2.6329(10) . ?
C100 O100 1.151(11) . ?
C11 C12 1.411(12) . ?
C11 C19 1.416(12) . ?
C12 C13 1.425(11) . ?
C13 C14 1.412(11) . ?
C13 C18 1.428(11) . ?
C14 C15 1.370(13) . ?
C15 C16 1.381(14) . ?
C16 C17 1.341(13) . ?
C17 C18 1.456(12) . ?
C18 C19 1.441(11) . ?
C21 C29 1.401(14) . ?
C21 C22 1.448(13) . ?
C22 C23 1.431(13) . ?
C23 C28 1.417(12) . ?
C23 C24 1.442(12) . ?
C24 C25 1.326(14) . ?
C25 C26 1.466(17) . ?
C26 C27 1.347(16) . ?
C27 C28 1.429(13) . ?
C28 C29 1.441(12) . ?
B1 F11 1.253(14) . ?
B1 F12 1.279(13) . ?
B1 F13 1.358(12) . ?
B1 F14 1.36(2) . ?
